data_7023425
loop_
_publ_author_name
'Ghosh, Soumavo'
'Mukherjee, Sandip'
'Seth, Piya'
'Mukherjee, Partha Sarathi'
'Ghosh, Ashutosh'

_publ_section_title
;
 Solvent-templated supramolecular isomerism in 2D coordination polymer
 constructed by Ni(II)2Co(II) nodes and dicyanamido spacers: drastic
 change in magnetic behaviours.
;
_journal_issue 37
_journal_name_full 'Dalton transactions (Cambridge, England : 2003)'
_journal_page_first 13554
_journal_page_last 13564
_journal_paper_doi 10.1039/c3dt51326b
_journal_volume 42
_journal_year 2013
_chemical_formula_moiety 'C38 H32 Co N10 Ni2 O4'
_chemical_formula_sum 'C38 H32 Co N10 Ni2 O4'
_chemical_formula_weight 869.05
_chemical_name_systematic
;
 ?
;
_space_group_IT_number 14
_symmetry_cell_setting monoclinic
_symmetry_space_group_name_Hall '-P 2ybc'
_symmetry_space_group_name_H-M 'P 1 21/c 1'
_atom_sites_solution_hydrogens geom
_atom_sites_solution_primary direct
_atom_sites_solution_secondary difmap
_audit_creation_method SHELXL-97
_cell_angle_alpha 90.000(5)
_cell_angle_beta 107.542(5)
_cell_angle_gamma 90.000(5)
_cell_formula_units_Z 4
_cell_length_a 16.288(5)
_cell_length_b 10.715(5)
_cell_length_c 21.808(5)
_cell_measurement_temperature 293(2)
_cell_measurement_theta_max 25.03
_cell_measurement_theta_min 1.31
_cell_volume 3629(2)
_computing_cell_refinement 'Bruker SMART APEX2'
_computing_data_collection 'Bruker SMART APEX2'
_computing_data_reduction 'Bruker SAINT'
_computing_molecular_graphics 'Ortep-3 for Windows (Farrugia, 1997)'
_computing_publication_material 'WINGX V1.80.03'
_computing_structure_refinement 'SHELXL-97 (Sheldrick, 1997)'
_computing_structure_solution 'SHELXS-97 (Sheldrick, 1990)'
_diffrn_ambient_temperature 293(2)
_diffrn_measured_fraction_theta_full 0.995
_diffrn_measured_fraction_theta_max 0.995
_diffrn_measurement_device_type 'CCD area detector'
_diffrn_measurement_method 'phi and omega scans'
_diffrn_radiation_monochromator graphite
_diffrn_radiation_source 'fine-focus sealed tube'
_diffrn_radiation_type MoK\a
_diffrn_radiation_wavelength 0.71073
_diffrn_reflns_av_R_equivalents 0.0510
_diffrn_reflns_av_sigmaI/netI 0.0514
_diffrn_reflns_limit_h_max 19
_diffrn_reflns_limit_h_min -19
_diffrn_reflns_limit_k_max 12
_diffrn_reflns_limit_k_min -12
_diffrn_reflns_limit_l_max 25
_diffrn_reflns_limit_l_min -25
_diffrn_reflns_number 24468
_diffrn_reflns_theta_full 25.03
_diffrn_reflns_theta_max 25.03
_diffrn_reflns_theta_min 1.31
_exptl_absorpt_coefficient_mu 1.536
_exptl_absorpt_correction_T_max 0.7487
_exptl_absorpt_correction_T_min 0.5786
_exptl_absorpt_correction_type empirical
_exptl_absorpt_process_details sadabs
_exptl_crystal_colour brown
_exptl_crystal_density_diffrn 1.591
_exptl_crystal_density_method 'not measured'
_exptl_crystal_description rectangular
_exptl_crystal_F_000 1780
_exptl_crystal_size_max 0.40
_exptl_crystal_size_mid 0.30
_exptl_crystal_size_min 0.20
_refine_diff_density_max 0.331
_refine_diff_density_min -0.493
_refine_diff_density_rms 0.067
_refine_ls_extinction_method none
_refine_ls_goodness_of_fit_ref 1.042
_refine_ls_hydrogen_treatment constr
_refine_ls_matrix_type full
_refine_ls_number_parameters 496
_refine_ls_number_reflns 6377
_refine_ls_number_restraints 0
_refine_ls_restrained_S_all 1.042
_refine_ls_R_factor_all 0.0634
_refine_ls_R_factor_gt 0.0388
_refine_ls_shift/su_max 0.001
_refine_ls_shift/su_mean 0.000
_refine_ls_structure_factor_coef Fsqd
_refine_ls_weighting_details 'calc w=1/[\s^2^(Fo^2^)+(0.0460P)^2^+0.4155P] where P=(Fo^2^+2Fc^2^)/3'
_refine_ls_weighting_scheme calc
_refine_ls_wR_factor_gt 0.0902
_refine_ls_wR_factor_ref 0.1008
_reflns_number_gt 4605
_reflns_number_total 6377
_reflns_threshold_expression >2sigma(I)
_cod_data_source_file c3dt51326b.txt
_cod_data_source_block 1a
_cod_original_sg_symbol_H-M 'P 21/c'
_cod_database_code 7023425

loop_
_symmetry_equiv_pos_as_xyz
'x, y, z'
'-x, y+1/2, -z+1/2'
'-x, -y, -z'
'x, -y-1/2, z-1/2'

loop_
_atom_site_label
_atom_site_type_symbol
_atom_site_fract_x
_atom_site_fract_y
_atom_site_fract_z
_atom_site_U_iso_or_equiv
_atom_site_adp_type
_atom_site_occupancy
_atom_site_symmetry_multiplicity
_atom_site_calc_flag
_atom_site_refinement_flags
Co1 Co 0.74061(3) 0.12820(4) 0.75172(2) 0.02959(13) Uani 1 1 d .
Ni2 Ni 0.81931(3) -0.12086(4) 0.80862(2) 0.03654(14) Uani 1 1 d .
Ni1 Ni 0.63496(3) -0.05861(4) 0.66249(2) 0.03944(15) Uani 1 1 d .
C35 C 0.6553(2) 0.3501(3) 0.80966(18) 0.0384(9) Uani 1 1 d .
O1 O 0.66215(15) 0.1235(2) 0.65843(11) 0.0357(6) Uani 1 1 d .
O4 O 0.78666(16) -0.0504(2) 0.71822(11) 0.0392(6) Uani 1 1 d .
O3 O 0.81151(16) 0.0539(2) 0.83607(11) 0.0397(6) Uani 1 1 d .
O2 O 0.65195(18) -0.0151(2) 0.75376(12) 0.0547(8) Uani 1 1 d .
N1 N 0.6440(2) -0.0881(3) 0.57340(16) 0.0483(9) Uani 1 1 d .
N3 N 0.8167(2) -0.1808(3) 0.89572(15) 0.0456(8) Uani 1 1 d .
N5 N 0.6836(2) 0.2722(3) 0.78678(15) 0.0439(8) Uani 1 1 d .
N6 N 0.8352(2) 0.2428(3) 0.73871(15) 0.0445(8) Uani 1 1 d .
N4 N 0.8134(2) -0.2932(3) 0.76823(16) 0.0452(8) Uani 1 1 d .
N7 N 0.5016(2) -0.0351(3) 0.63456(16) 0.0491(9) Uani 1 1 d .
N2 N 0.61268(19) -0.2390(3) 0.68324(16) 0.0454(8) Uani 1 1 d .
N8 N 0.3690(2) -0.0524(3) 0.66405(19) 0.0607(10) Uani 1 1 d .
C34 C 0.8340(2) -0.0849(3) 0.68074(17) 0.0389(9) Uani 1 1 d .
C6 C 0.6640(2) 0.1328(4) 0.54906(18) 0.0463(10) Uani 1 1 d .
C1 C 0.6696(2) 0.1884(3) 0.60875(17) 0.0366(9) Uani 1 1 d .
C19 C 0.8640(2) 0.2248(4) 0.90531(18) 0.0471(10) Uani 1 1 d .
H19 H 0.8509 0.2793 0.8705 0.057 Uiso 1 1 calc R
N10 N 1.0824(3) -0.1003(3) 0.7988(2) 0.0786(13) Uani 1 1 d .
C12 C 0.5746(2) -0.1835(3) 0.78016(18) 0.0404(9) Uani 1 1 d .
C9 C 0.5801(3) -0.3010(4) 0.5696(2) 0.0634(13) Uani 1 1 d .
H9A H 0.5253 -0.2592 0.5633 0.076 Uiso 1 1 calc R
H9B H 0.5694 -0.3754 0.5430 0.076 Uiso 1 1 calc R
C33 C 0.8573(3) 0.0006(4) 0.64037(18) 0.0514(11) Uani 1 1 d .
H33 H 0.8414 0.0839 0.6410 0.062 Uiso 1 1 calc R
C36 C 0.8780(2) 0.3110(4) 0.72144(19) 0.0447(10) Uani 1 1 d .
C18 C 0.8467(2) 0.0974(3) 0.89468(17) 0.0367(9) Uani 1 1 d .
C2 C 0.6847(2) 0.3172(4) 0.61469(19) 0.0455(10) Uani 1 1 d .
H2 H 0.6859 0.3571 0.6528 0.055 Uiso 1 1 calc R
N9 N 0.9494(2) -0.1144(3) 0.82541(15) 0.0471(8) Uani 1 1 d .
C16 C 0.6105(2) -0.0024(4) 0.84786(17) 0.0451(10) Uani 1 1 d .
H16 H 0.6372 0.0749 0.8576 0.054 Uiso 1 1 calc R
C23 C 0.8655(2) 0.0171(4) 0.94939(17) 0.0454(10) Uani 1 1 d .
C29 C 0.8607(3) -0.2102(4) 0.68009(19) 0.0471(10) Uani 1 1 d .
C17 C 0.6138(2) -0.0643(3) 0.79300(17) 0.0391(9) Uani 1 1 d .
C28 C 0.8408(3) -0.3066(4) 0.7200(2) 0.0522(11) Uani 1 1 d .
H28 H 0.8492 -0.3884 0.7089 0.063 Uiso 1 1 calc R
C37 C 0.4407(3) -0.0495(3) 0.64986(18) 0.0394(9) Uani 1 1 d .
C13 C 0.5316(2) -0.2295(4) 0.8221(2) 0.0521(11) Uani 1 1 d .
H13 H 0.5039 -0.3062 0.8130 0.062 Uiso 1 1 calc R
C24 C 0.8429(3) -0.1123(4) 0.9458(2) 0.0529(11) Uani 1 1 d .
H24 H 0.8478 -0.1514 0.9848 0.064 Uiso 1 1 calc R
C21 C 0.9205(3) 0.1943(4) 1.0192(2) 0.0669(13) Uani 1 1 d .
H21 H 0.9455 0.2264 1.0603 0.080 Uiso 1 1 calc R
C26 C 0.8327(3) -0.4038(4) 0.8708(2) 0.0650(13) Uani 1 1 d .
H26A H 0.8937 -0.3855 0.8815 0.078 Uiso 1 1 calc R
H26B H 0.8269 -0.4863 0.8873 0.078 Uiso 1 1 calc R
C15 C 0.5687(3) -0.0522(4) 0.88842(19) 0.0536(11) Uani 1 1 d .
H15 H 0.5676 -0.0079 0.9249 0.064 Uiso 1 1 calc R
C3 C 0.6976(3) 0.3856(4) 0.5651(2) 0.0595(12) Uani 1 1 d .
H3 H 0.7088 0.4706 0.5706 0.071 Uiso 1 1 calc R
C22 C 0.9032(3) 0.0696(4) 1.0101(2) 0.0640(13) Uani 1 1 d .
H22 H 0.9172 0.0174 1.0459 0.077 Uiso 1 1 calc R
C14 C 0.5283(3) -0.1668(4) 0.8758(2) 0.0574(12) Uani 1 1 d .
H14 H 0.4998 -0.2003 0.9031 0.069 Uiso 1 1 calc R
C32 C 0.9025(3) -0.0354(5) 0.6004(2) 0.0701(14) Uani 1 1 d .
H32 H 0.9171 0.0234 0.5741 0.084 Uiso 1 1 calc R
C8 C 0.6389(3) -0.2156(4) 0.5471(2) 0.0701(14) Uani 1 1 d .
H8A H 0.6963 -0.2515 0.5594 0.084 Uiso 1 1 calc R
H8B H 0.6188 -0.2111 0.5005 0.084 Uiso 1 1 calc R
C25 C 0.7915(3) -0.3094(4) 0.9045(2) 0.0601(12) Uani 1 1 d .
H25A H 0.7294 -0.3167 0.8878 0.072 Uiso 1 1 calc R
H25B H 0.8082 -0.3284 0.9501 0.072 Uiso 1 1 calc R
C5 C 0.6772(3) 0.2068(5) 0.5000(2) 0.0655(13) Uani 1 1 d .
H5 H 0.6741 0.1699 0.4608 0.079 Uiso 1 1 calc R
C20 C 0.9001(3) 0.2707(4) 0.96658(19) 0.0583(12) Uani 1 1 d .
H20 H 0.9109 0.3558 0.9722 0.070 Uiso 1 1 calc R
C10 C 0.6145(3) -0.3394(4) 0.6385(2) 0.0622(13) Uani 1 1 d .
H10A H 0.5808 -0.4090 0.6462 0.075 Uiso 1 1 calc R
H10B H 0.6734 -0.3678 0.6469 0.075 Uiso 1 1 calc R
C27 C 0.7948(3) -0.4058(4) 0.7986(2) 0.0613(12) Uani 1 1 d .
H27A H 0.8174 -0.4772 0.7816 0.074 Uiso 1 1 calc R
H27B H 0.7328 -0.4159 0.7876 0.074 Uiso 1 1 calc R
C11 C 0.5814(2) -0.2647(4) 0.7289(2) 0.0483(10) Uani 1 1 d .
H11 H 0.5605 -0.3454 0.7292 0.058 Uiso 1 1 calc R
C30 C 0.9068(3) -0.2456(5) 0.6383(2) 0.0661(13) Uani 1 1 d .
H30 H 0.9238 -0.3283 0.6372 0.079 Uiso 1 1 calc R
C4 C 0.6943(3) 0.3303(5) 0.5077(2) 0.0689(14) Uani 1 1 d .
H4 H 0.7036 0.3771 0.4745 0.083 Uiso 1 1 calc R
C31 C 0.9273(3) -0.1584(5) 0.5983(2) 0.0776(15) Uani 1 1 d .
H31 H 0.9576 -0.1824 0.5703 0.093 Uiso 1 1 calc R
C38 C 1.0110(3) -0.1144(3) 0.81113(18) 0.0406(9) Uani 1 1 d .
C7 C 0.6517(3) -0.0005(4) 0.53618(19) 0.0525(11) Uani 1 1 d .
H7 H 0.6493 -0.0250 0.4948 0.063 Uiso 1 1 calc R

loop_
_atom_site_aniso_label
_atom_site_aniso_U_11
_atom_site_aniso_U_22
_atom_site_aniso_U_33
_atom_site_aniso_U_23
_atom_site_aniso_U_13
_atom_site_aniso_U_12
Co1 0.0329(3) 0.0264(3) 0.0314(3) -0.0001(2) 0.0127(2) -0.0025(2)
Ni2 0.0378(3) 0.0313(3) 0.0444(3) 0.0004(2) 0.0182(2) 0.0023(2)
Ni1 0.0432(3) 0.0368(3) 0.0443(3) -0.0113(2) 0.0222(2) -0.0102(2)
C35 0.032(2) 0.037(2) 0.047(2) 0.0025(19) 0.0143(18) -0.0093(18)
O1 0.0406(14) 0.0356(14) 0.0339(13) 0.0001(11) 0.0160(11) -0.0002(11)
O4 0.0442(15) 0.0367(14) 0.0432(15) -0.0009(12) 0.0232(12) 0.0066(12)
O3 0.0515(16) 0.0346(14) 0.0309(14) -0.0012(11) 0.0091(11) 0.0085(12)
O2 0.074(2) 0.0555(17) 0.0476(16) -0.0200(14) 0.0383(15) -0.0399(15)
N1 0.045(2) 0.054(2) 0.047(2) -0.0193(17) 0.0160(16) -0.0118(16)
N3 0.045(2) 0.0440(19) 0.049(2) 0.0077(17) 0.0170(16) 0.0035(16)
N5 0.0419(19) 0.0401(19) 0.053(2) -0.0047(16) 0.0197(16) -0.0004(15)
N6 0.0391(19) 0.0431(19) 0.057(2) -0.0019(16) 0.0236(16) -0.0055(16)
N4 0.051(2) 0.0296(18) 0.059(2) 0.0007(16) 0.0228(17) 0.0023(15)
N7 0.049(2) 0.045(2) 0.060(2) -0.0052(16) 0.0256(18) -0.0070(16)
N2 0.0400(19) 0.0369(19) 0.059(2) -0.0147(16) 0.0146(16) -0.0076(15)
N8 0.054(2) 0.037(2) 0.106(3) 0.019(2) 0.048(2) 0.0097(17)
C34 0.040(2) 0.042(2) 0.035(2) -0.0046(17) 0.0105(17) 0.0047(17)
C6 0.038(2) 0.066(3) 0.035(2) 0.002(2) 0.0105(17) -0.001(2)
C1 0.0249(19) 0.046(2) 0.039(2) 0.0046(18) 0.0097(16) 0.0041(16)
C19 0.052(3) 0.044(2) 0.043(2) -0.0018(19) 0.0117(19) 0.0005(19)
N10 0.064(3) 0.040(2) 0.158(4) -0.025(2) 0.072(3) -0.0091(19)
C12 0.034(2) 0.036(2) 0.050(2) 0.0114(18) 0.0098(18) -0.0045(17)
C9 0.063(3) 0.052(3) 0.072(3) -0.031(2) 0.014(2) -0.009(2)
C33 0.056(3) 0.053(3) 0.047(2) 0.001(2) 0.019(2) -0.002(2)
C36 0.039(2) 0.041(2) 0.060(3) -0.006(2) 0.022(2) 0.0062(19)
C18 0.035(2) 0.041(2) 0.034(2) -0.0021(17) 0.0113(17) 0.0065(16)
C2 0.047(2) 0.046(2) 0.046(2) 0.0121(19) 0.0185(19) 0.0071(19)
N9 0.042(2) 0.049(2) 0.053(2) 0.0013(16) 0.0183(17) 0.0076(16)
C16 0.050(2) 0.047(2) 0.044(2) 0.0012(19) 0.0225(19) -0.004(2)
C23 0.049(2) 0.051(3) 0.035(2) 0.0029(19) 0.0110(18) 0.0069(19)
C29 0.047(2) 0.046(2) 0.050(2) -0.009(2) 0.016(2) 0.0049(19)
C17 0.034(2) 0.044(2) 0.042(2) 0.0033(18) 0.0146(17) -0.0059(18)
C28 0.056(3) 0.036(2) 0.065(3) -0.013(2) 0.019(2) 0.001(2)
C37 0.047(3) 0.025(2) 0.046(2) -0.0023(16) 0.0140(19) -0.0019(18)
C13 0.039(2) 0.047(2) 0.067(3) 0.027(2) 0.010(2) -0.0076(19)
C24 0.061(3) 0.056(3) 0.043(2) 0.010(2) 0.017(2) 0.007(2)
C21 0.087(4) 0.067(3) 0.039(3) -0.013(2) 0.007(2) 0.003(3)
C26 0.074(3) 0.034(2) 0.086(4) 0.019(2) 0.022(3) 0.006(2)
C15 0.050(3) 0.070(3) 0.045(2) 0.009(2) 0.020(2) 0.002(2)
C3 0.061(3) 0.056(3) 0.064(3) 0.020(2) 0.024(2) 0.012(2)
C22 0.082(3) 0.068(3) 0.038(2) 0.003(2) 0.012(2) 0.009(3)
C14 0.046(3) 0.076(3) 0.055(3) 0.026(2) 0.023(2) -0.004(2)
C32 0.080(4) 0.084(4) 0.058(3) 0.008(3) 0.036(3) 0.003(3)
C8 0.078(3) 0.078(3) 0.062(3) -0.033(3) 0.032(3) -0.012(3)
C25 0.075(3) 0.047(3) 0.062(3) 0.016(2) 0.026(2) -0.007(2)
C5 0.062(3) 0.097(4) 0.038(2) 0.011(3) 0.016(2) 0.005(3)
C20 0.070(3) 0.052(3) 0.049(3) -0.014(2) 0.013(2) -0.003(2)
C10 0.062(3) 0.045(3) 0.080(3) -0.025(2) 0.023(3) -0.006(2)
C27 0.072(3) 0.031(2) 0.085(4) 0.000(2) 0.030(3) -0.001(2)
C11 0.038(2) 0.033(2) 0.068(3) 0.002(2) 0.006(2) -0.0083(18)
C30 0.075(3) 0.068(3) 0.065(3) -0.013(3) 0.035(3) 0.011(3)
C4 0.073(3) 0.083(4) 0.055(3) 0.029(3) 0.025(3) 0.008(3)
C31 0.083(4) 0.098(4) 0.068(3) -0.010(3) 0.047(3) 0.012(3)
C38 0.038(2) 0.033(2) 0.055(3) -0.0021(18) 0.020(2) 0.0014(18)
C7 0.047(3) 0.077(3) 0.036(2) -0.011(2) 0.0154(19) -0.003(2)

loop_
_atom_type_symbol
_atom_type_description
_atom_type_scat_dispersion_real
_atom_type_scat_dispersion_imag
_atom_type_scat_source
C C 0.0033 0.0016 'International Tables Vol C Tables 4.2.6.8 and 6.1.1.4'
H H 0.0000 0.0000 'International Tables Vol C Tables 4.2.6.8 and 6.1.1.4'
N N 0.0061 0.0033 'International Tables Vol C Tables 4.2.6.8 and 6.1.1.4'
O O 0.0106 0.0060 'International Tables Vol C Tables 4.2.6.8 and 6.1.1.4'
Co Co 0.3494 0.9721 'International Tables Vol C Tables 4.2.6.8 and 6.1.1.4'
Ni Ni 0.3393 1.1124 'International Tables Vol C Tables 4.2.6.8 and 6.1.1.4'

loop_
_geom_angle_atom_site_label_1
_geom_angle_atom_site_label_2
_geom_angle_atom_site_label_3
_geom_angle
_geom_angle_site_symmetry_3
O3 Co1 O1 155.37(9) .
O3 Co1 N6 96.59(12) .
O1 Co1 N6 98.42(11) .
O3 Co1 N5 98.92(11) .
O1 Co1 N5 99.81(11) .
N6 Co1 N5 92.54(13) .
O3 Co1 O2 84.34(11) .
O1 Co1 O2 77.19(10) .
N6 Co1 O2 168.61(11) .
N5 Co1 O2 98.54(12) .
O3 Co1 O4 78.80(9) .
O1 Co1 O4 80.02(9) .
N6 Co1 O4 97.22(11) .
N5 Co1 O4 170.15(11) .
O2 Co1 O4 71.76(10) .
O3 Co1 Ni1 113.12(7) .
O1 Co1 Ni1 42.74(7) .
N6 Co1 Ni1 128.72(9) .
N5 Co1 Ni1 120.84(9) .
O2 Co1 Ni1 42.04(7) .
O4 Co1 Ni1 52.90(7) .
O3 Ni2 N3 89.72(12) .
O3 Ni2 O4 85.41(9) .
N3 Ni2 O4 163.86(11) .
O3 Ni2 N4 171.47(11) .
N3 Ni2 N4 96.12(13) .
O4 Ni2 N4 87.29(11) .
O3 Ni2 N9 94.10(12) .
N3 Ni2 N9 99.04(13) .
O4 Ni2 N9 96.65(12) .
N4 Ni2 N9 91.12(13) .
O2 Ni1 O1 81.37(10) .
O2 Ni1 N1 167.46(12) .
O1 Ni1 N1 91.65(12) .
O2 Ni1 N2 88.87(12) .
O1 Ni1 N2 170.16(11) .
N1 Ni1 N2 97.73(14) .
O2 Ni1 N7 94.75(13) .
O1 Ni1 N7 95.39(11) .
N1 Ni1 N7 96.27(13) .
N2 Ni1 N7 86.55(12) .
O2 Ni1 O4 70.87(10) .
O1 Ni1 O4 77.30(8) .
N1 Ni1 O4 97.51(11) .
N2 Ni1 O4 98.44(10) .
N7 Ni1 O4 164.56(11) .
O2 Ni1 Co1 45.72(7) .
O1 Ni1 Co1 43.85(7) .
N1 Ni1 Co1 122.91(9) .
N2 Ni1 Co1 127.02(9) .
N7 Ni1 Co1 117.31(9) .
O4 Ni1 Co1 48.44(6) .
N5 C35 N8 173.0(4) 2_656
C1 O1 Ni1 128.5(2) .
C1 O1 Co1 128.0(2) .
Ni1 O1 Co1 93.41(9) .
C34 O4 Ni2 117.5(2) .
C34 O4 Co1 138.0(2) .
Ni2 O4 Co1 90.94(9) .
C34 O4 Ni1 112.1(2) .
Ni2 O4 Ni1 113.98(10) .
Co1 O4 Ni1 78.66(7) .
C18 O3 Ni2 125.3(2) .
C18 O3 Co1 135.0(2) .
Ni2 O3 Co1 99.71(10) .
C17 O2 Ni1 127.7(2) .
C17 O2 Co1 140.0(2) .
Ni1 O2 Co1 92.25(10) .
C7 N1 C8 116.1(4) .
C7 N1 Ni1 123.3(3) .
C8 N1 Ni1 120.5(3) .
C24 N3 C25 117.6(3) .
C24 N3 Ni2 121.7(3) .
C25 N3 Ni2 120.5(3) .
C35 N5 Co1 176.0(3) .
C36 N6 Co1 168.3(3) .
C28 N4 C27 117.3(3) .
C28 N4 Ni2 118.6(3) .
C27 N4 Ni2 123.1(3) .
C37 N7 Ni1 144.4(3) .
C11 N2 C10 117.1(4) .
C11 N2 Ni1 121.1(3) .
C10 N2 Ni1 120.6(3) .
C37 N8 C35 122.4(3) 2_646
O4 C34 C33 121.3(3) .
O4 C34 C29 120.4(3) .
C33 C34 C29 118.2(4) .
C5 C6 C1 118.9(4) .
C5 C6 C7 116.8(4) .
C1 C6 C7 124.1(4) .
O1 C1 C2 119.9(3) .
O1 C1 C6 122.5(3) .
C2 C1 C6 117.6(3) .
C20 C19 C18 121.0(4) .
C38 N10 C36 124.1(4) 2_746
C13 C12 C17 118.2(4) .
C13 C12 C11 117.7(4) .
C17 C12 C11 124.0(3) .
C10 C9 C8 114.3(4) .
C32 C33 C34 121.4(4) .
N6 C36 N10 171.7(4) 2_756
O3 C18 C19 120.8(3) .
O3 C18 C23 121.2(3) .
C19 C18 C23 117.9(3) .
C3 C2 C1 121.1(4) .
C38 N9 Ni2 154.9(3) .
C15 C16 C17 121.8(4) .
C22 C23 C18 118.1(4) .
C22 C23 C24 118.3(4) .
C18 C23 C24 123.5(3) .
C30 C29 C34 119.5(4) .
C30 C29 C28 117.4(4) .
C34 C29 C28 123.1(4) .
O2 C17 C16 121.5(3) .
O2 C17 C12 120.5(3) .
C16 C17 C12 118.0(3) .
N4 C28 C29 128.0(4) .
N7 C37 N8 172.9(4) .
C14 C13 C12 123.0(4) .
N3 C24 C23 128.2(4) .
C20 C21 C22 118.4(4) .
C27 C26 C25 114.4(4) .
C16 C15 C14 120.9(4) .
C4 C3 C2 121.0(4) .
C21 C22 C23 122.9(4) .
C13 C14 C15 118.0(4) .
C33 C32 C31 120.9(5) .
N1 C8 C9 113.6(3) .
N3 C25 C26 112.4(4) .
C4 C5 C6 122.2(4) .
C21 C20 C19 121.7(4) .
N2 C10 C9 113.1(4) .
N4 C27 C26 112.8(3) .
N2 C11 C12 127.9(4) .
C31 C30 C29 120.4(4) .
C5 C4 C3 119.1(4) .
C32 C31 C30 119.6(4) .
N9 C38 N10 172.3(4) .
N1 C7 C6 129.4(4) .

loop_
_geom_bond_atom_site_label_1
_geom_bond_atom_site_label_2
_geom_bond_distance
_geom_bond_site_symmetry_2
Co1 O3 2.018(2) .
Co1 O1 2.051(2) .
Co1 N6 2.055(3) .
Co1 N5 2.063(3) .
Co1 O2 2.118(2) .
Co1 O4 2.256(2) .
Co1 Ni1 2.9556(9) .
Ni2 O3 1.982(2) .
Ni2 N3 2.018(3) .
Ni2 O4 2.027(2) .
Ni2 N4 2.036(3) .
Ni2 N9 2.040(3) .
Ni1 O2 1.981(2) .
Ni1 O1 2.009(2) .
Ni1 N1 2.017(3) .
Ni1 N2 2.042(3) .
Ni1 N7 2.087(4) .
Ni1 O4 2.404(3) .
C35 N5 1.140(4) .
C35 N8 1.309(5) 2_656
O1 C1 1.323(4) .
O4 C34 1.334(4) .
O3 C18 1.318(4) .
O2 C17 1.310(4) .
N1 C7 1.272(5) .
N1 C8 1.475(5) .
N3 C24 1.278(5) .
N3 C25 1.466(5) .
N6 C36 1.149(5) .
N4 C28 1.268(5) .
N4 C27 1.451(5) .
N7 C37 1.147(5) .
N2 C11 1.277(5) .
N2 C10 1.458(5) .
N8 C37 1.297(5) .
N8 C35 1.309(5) 2_646
C34 C33 1.400(5) .
C34 C29 1.412(5) .
C6 C5 1.400(6) .
C6 C1 1.410(5) .
C6 C7 1.457(6) .
C1 C2 1.400(5) .
C19 C20 1.378(5) .
C19 C18 1.398(5) .
N10 C38 1.279(5) .
N10 C36 1.299(5) 2_746
C12 C13 1.399(5) .
C12 C17 1.418(5) .
C12 C11 1.447(5) .
C9 C10 1.495(6) .
C9 C8 1.510(6) .
C33 C32 1.356(6) .
C36 N10 1.299(5) 2_756
C18 C23 1.427(5) .
C2 C3 1.373(5) .
N9 C38 1.136(5) .
C16 C15 1.376(5) .
C16 C17 1.383(5) .
C23 C22 1.399(5) .
C23 C24 1.430(6) .
C29 C30 1.397(5) .
C29 C28 1.450(5) .
C13 C14 1.364(6) .
C21 C20 1.367(6) .
C21 C22 1.367(6) .
C26 C27 1.509(6) .
C26 C25 1.519(6) .
C15 C14 1.381(6) .
C3 C4 1.372(6) .
C32 C31 1.384(6) .
C5 C4 1.352(6) .
C30 C31 1.386(6) .
